data_7100135
loop_
_publ_author_name
P.A.Evans
J.Sawyer
K.W.Lai
J.C.Huffman

_publ_section_title
;
Intermolecular rhodium-catalyzed [2+2+2]
carbocyclization reactions of 1,6-enynes with symmetrical and
unsymmetrical alkynes
;
_journal_name_full 'Chemical Communications'
_journal_paper_doi 10.1039/b505383h
_journal_year 2005
_chemical_formula_sum 'C18 H21 N O4 S'
_chemical_formula_weight 347.42
_space_group_IT_number 14
_symmetry_cell_setting monoclinic
_symmetry_space_group_name_Hall '-P 2ybc'
_symmetry_space_group_name_H-M 'P 1 21/c 1'
_cell_angle_alpha 90.00
_cell_angle_beta 97.260(4)
_cell_angle_gamma 90.00
_cell_formula_units_Z 4
_cell_length_a 5.9474(8)
_cell_length_b 19.586(2)
_cell_length_c 14.4749(18)
_cell_measurement_temperature 119(2)
_cell_volume 1672.6(4)
_diffrn_ambient_temperature 119(2)
_exptl_crystal_density_diffrn 1.380
_cod_depositor_comments
;
The following automatic conversions were performed:
'_symmetry_cell_setting' value 'Monoclinic' changed to 'monoclinic'
according to '/home/saulius/struct/CIF-dictionaries/cif_core.dic'
dictionary named 'cif_core.dic' version 2.4.1 from 2010-06-29.

Automatic conversion script
Id: cif_fix_enum 1527 2010-12-29 10:47:43Z saulius 
;
_cod_original_sg_symbol_H-M 'P 21/c'
_cod_database_code 7100135

loop_
_symmetry_equiv_pos_as_xyz
'x, y, z'
'-x, y+1/2, -z+1/2'
'-x, -y, -z'
'x, -y-1/2, z-1/2'

loop_
_atom_site_label
_atom_site_type_symbol
_atom_site_fract_x
_atom_site_fract_y
_atom_site_fract_z
_atom_site_U_iso_or_equiv
_atom_site_adp_type
_atom_site_occupancy
_atom_site_symmetry_multiplicity
_atom_site_calc_flag
_atom_site_refinement_flags
_atom_site_disorder_assembly
_atom_site_disorder_group
S15 S 0.10210(11) 0.65696(3) 0.70162(5) 0.0411(2) Uani 1 1 d . A 1
O12 O 0.8589(5) 0.37647(12) 0.99652(16) 0.0878(10) Uani 1 1 d . A 1
O13 O 1.1158(3) 0.36187(9) 0.90045(11) 0.0408(5) Uani 1 1 d . A 1
O16 O 0.0898(4) 0.66990(10) 0.60339(13) 0.0609(7) Uani 1 1 d . A 1
O17 O -0.1000(3) 0.64936(9) 0.74433(16) 0.0558(6) Uani 1 1 d . A 1
N6 N 0.2461(3) 0.58645(10) 0.71976(15) 0.0361(5) Uani 1 1 d . A 1
C1 C 0.8487(4) 0.43352(12) 0.76377(16) 0.0301(5) Uani 1 1 d . A 1
C2 C 0.7324(4) 0.47956(11) 0.69300(16) 0.0272(5) Uani 1 1 d . A 1
C3 C 0.8162(5) 0.48317(14) 0.60055(19) 0.0353(6) Uani 1 1 d . A 1
C4 C 0.5626(4) 0.51657(12) 0.71750(17) 0.0335(6) Uani 1 1 d . A 1
C5 C 0.4310(5) 0.57198(13) 0.66342(19) 0.0355(6) Uani 1 1 d . A 1
C7 C 0.3126(5) 0.56305(13) 0.8164(2) 0.0392(7) Uani 1 1 d . A 1
C8 C 0.4613(8) 0.5005(3) 0.8092(2) 0.0348(14) Uani 0.747(13) 1 d P A 1
C8A C 0.534(2) 0.5337(7) 0.8123(6) 0.022(3) Uiso 0.253(13) 1 d P A 2
C9 C 0.6297(7) 0.47986(19) 0.8821(2) 0.0673(12) Uani 1 1 d . A 1
C10 C 0.8038(4) 0.43290(11) 0.85178(17) 0.0305(6) Uani 1 1 d . A 1
C11 C 0.9266(5) 0.38855(12) 0.92348(18) 0.0378(6) Uani 1 1 d . A 1
C14 C 1.2425(5) 0.31812(16) 0.9689(2) 0.0400(7) Uani 1 1 d . A 1
C18 C 0.2618(4) 0.72199(11) 0.76236(16) 0.0271(5) Uani 1 1 d . A 1
C19 C 0.4430(5) 0.75066(12) 0.72520(19) 0.0336(6) Uani 1 1 d . A 1
C20 C 0.5804(5) 0.79683(12) 0.7766(2) 0.0364(6) Uani 1 1 d . A 1
C21 C 0.5389(4) 0.81574(11) 0.86537(17) 0.0313(6) Uani 1 1 d . A 1
C22 C 0.6953(6) 0.86538(15) 0.9213(3) 0.0472(8) Uani 1 1 d . A 1
C23 C 0.3552(5) 0.78743(12) 0.90151(18) 0.0312(6) Uani 1 1 d . A 1
C24 C 0.2166(4) 0.74041(12) 0.85045(18) 0.0308(6) Uani 1 1 d . A 1
H25 H 0.963(5) 0.4005(13) 0.7442(17) 0.049(8) Uiso 1 1 d . B 1
H26 H 0.822(4) 0.4364(12) 0.5743(16) 0.034(7) Uiso 1 1 d . C 1
H27 H 0.721(5) 0.5113(13) 0.5572(19) 0.048(8) Uiso 1 1 d . D 1
H28 H 0.965(6) 0.5011(16) 0.604(2) 0.074(11) Uiso 1 1 d . E 1
H29 H 0.364(5) 0.5583(12) 0.5996(19) 0.047(7) Uiso 1 1 d . F 1
H30 H 0.528(4) 0.6119(12) 0.6573(16) 0.034(7) Uiso 1 1 d . G 1
H31 H 0.375(6) 0.5983(16) 0.851(2) 0.066(10) Uiso 1 1 d . H 1
H32 H 0.192(6) 0.5544(16) 0.845(2) 0.075(11) Uiso 1 1 d . I 1
H33 H 0.375(5) 0.4540(16) 0.807(2) 0.029(9) Uiso 0.747(13) 1 d P A 1
H33A H 0.647(13) 0.569(4) 0.829(5) 0.007(19) Uiso 0.253(13) 1 d P A 2
H34 H 0.579(4) 0.4664(12) 0.9395(18) 0.035(7) Uiso 1 1 d . J 1
H35 H 0.704(10) 0.530(3) 0.898(4) 0.18(2) Uiso 1 1 d . K 1
H36 H 1.231(5) 0.3344(14) 1.026(2) 0.055(9) Uiso 1 1 d . L 1
H37 H 1.406(6) 0.3179(13) 0.9511(19) 0.056(9) Uiso 1 1 d . M 1
H38 H 1.165(5) 0.2729(15) 0.968(2) 0.059(9) Uiso 1 1 d . N 1
H39 H 0.471(5) 0.7366(12) 0.6653(19) 0.046(8) Uiso 1 1 d . O 1
H40 H 0.712(5) 0.8149(12) 0.7522(17) 0.039(7) Uiso 1 1 d . P 1
H41 H 0.857(8) 0.8531(19) 0.922(3) 0.108(14) Uiso 1 1 d . Q 1
H42 H 0.644(6) 0.8677(16) 0.981(2) 0.073(12) Uiso 1 1 d . R 1
H43 H 0.676(6) 0.9111(17) 0.899(2) 0.074(10) Uiso 1 1 d . S 1
H44 H 0.327(5) 0.7994(13) 0.9591(19) 0.050(8) Uiso 1 1 d . T 1
H45 H 0.097(5) 0.7198(12) 0.8756(17) 0.043(8) Uiso 1 1 d . U 1

loop_
_atom_site_aniso_label
_atom_site_aniso_U_11
_atom_site_aniso_U_22
_atom_site_aniso_U_33
_atom_site_aniso_U_23
_atom_site_aniso_U_13
_atom_site_aniso_U_12
S15 0.0268(4) 0.0350(3) 0.0561(5) -0.0132(3) -0.0165(3) 0.0066(3)
O12 0.108(2) 0.0990(17) 0.0678(16) 0.0486(14) 0.0571(16) 0.0678(16)
O13 0.0333(11) 0.0604(11) 0.0287(9) 0.0095(8) 0.0047(8) 0.0158(9)
O16 0.0669(15) 0.0586(12) 0.0458(12) -0.0154(9) -0.0368(11) 0.0241(11)
O17 0.0226(10) 0.0395(10) 0.1030(17) -0.0216(10) -0.0012(11) 0.0015(8)
N6 0.0240(12) 0.0342(11) 0.0473(13) -0.0123(10) -0.0061(10) 0.0049(9)
C1 0.0242(13) 0.0357(13) 0.0292(13) -0.0045(10) -0.0012(10) 0.0044(10)
C2 0.0240(13) 0.0287(11) 0.0275(12) -0.0057(9) -0.0021(10) -0.0022(10)
C3 0.0390(17) 0.0329(14) 0.0338(15) 0.0030(12) 0.0036(13) 0.0043(12)
C4 0.0262(14) 0.0419(13) 0.0302(13) -0.0059(11) -0.0046(11) 0.0048(11)
C5 0.0271(14) 0.0341(13) 0.0422(16) -0.0078(12) -0.0074(12) 0.0032(11)
C7 0.0335(16) 0.0295(14) 0.0563(19) 0.0023(13) 0.0124(14) 0.0020(12)
C8 0.032(2) 0.030(3) 0.043(2) -0.0006(15) 0.0064(16) 0.004(2)
C9 0.082(3) 0.074(2) 0.055(2) 0.0334(18) 0.045(2) 0.051(2)
C10 0.0285(14) 0.0267(12) 0.0377(14) -0.0009(10) 0.0092(11) 0.0004(10)
C11 0.0443(17) 0.0357(13) 0.0357(15) 0.0035(11) 0.0143(13) 0.0084(12)
C14 0.0409(18) 0.0512(17) 0.0270(15) 0.0077(13) 0.0003(13) 0.0104(14)
C18 0.0217(13) 0.0257(11) 0.0317(13) -0.0006(10) -0.0047(10) 0.0051(9)
C19 0.0365(16) 0.0332(13) 0.0319(14) -0.0001(11) 0.0074(12) 0.0039(11)
C20 0.0272(15) 0.0283(12) 0.0553(18) 0.0037(12) 0.0114(13) -0.0014(11)
C21 0.0292(14) 0.0233(11) 0.0377(14) 0.0023(10) -0.0098(11) 0.0038(10)
C22 0.0407(19) 0.0322(15) 0.062(2) -0.0038(14) -0.0187(16) -0.0029(12)
C23 0.0386(16) 0.0303(12) 0.0233(13) 0.0018(10) -0.0015(11) 0.0031(11)
C24 0.0273(14) 0.0299(12) 0.0358(14) 0.0043(10) 0.0063(11) 0.0008(10)

loop_
_geom_bond_atom_site_label_1
_geom_bond_atom_site_label_2
_geom_bond_distance
_geom_bond_site_symmetry_2
_geom_bond_publ_flag
S15 O17 1.427(2) . ?
S15 O16 1.437(2) . ?
S15 N6 1.629(2) . ?
S15 C18 1.757(2) . ?
O12 C11 1.201(3) . ?
O13 C11 1.321(3) . ?
O13 C14 1.448(3) . ?
N6 C5 1.477(3) . ?
N6 C7 1.477(3) . ?
C1 C10 1.334(3) . ?
C1 C2 1.470(3) . ?
C1 H25 1.01(3) . ?
C2 C4 1.327(3) . ?
C2 C3 1.487(4) . ?
C3 H26 1.00(2) . ?
C3 H27 0.96(3) . ?
C3 H28 0.95(4) . ?
C4 C5 1.500(3) . ?
C4 C8 1.558(5) . ?
C5 H29 1.00(3) . ?
C5 H30 0.98(2) . ?
C7 C8 1.523(4) . ?
C7 H31 0.90(3) . ?
C7 H32 0.89(3) . ?
C8 C9 1.418(5) . ?
C8 H33 1.04(3) . ?
C8A H33A 0.96(7) . ?
C8A H35 1.50(6) . ?
C9 C10 1.492(4) . ?
C9 H34 0.96(2) . ?
C9 H35 1.08(6) . ?
C10 C11 1.474(3) . ?
C14 H36 0.89(3) . ?
C14 H37 1.04(3) . ?
C14 H38 1.00(3) . ?
C18 C19 1.383(3) . ?
C18 C24 1.384(3) . ?
C19 C20 1.373(4) . ?
C19 H39 0.95(3) . ?
C20 C21 1.389(4) . ?
C20 H40 0.96(3) . ?
C21 C23 1.386(4) . ?
C21 C22 1.509(4) . ?
C22 H41 0.99(5) . ?
C22 H42 0.95(3) . ?
C22 H43 0.95(3) . ?
C23 C24 1.386(3) . ?
C23 H44 0.90(3) . ?
C24 H45 0.93(3) . ?
